data_1570478
loop_
_publ_author_name
'Melo, Ana Paula Lopes de'
'Flores, Alex Fabiani Claro'
'Bresolin, Leandro'
'Tirloni, B\'arbara'
'Oliveira, Adriano Bof de'

_publ_section_title
;
 2-{1-[(6R,S)-3,5,5,6,8,8-Hexamethyl-5,6,7,8-tetrahydronaphthalen-2-yl]ethylidene}-N-methylhydrazinecarbothioamide
;
_journal_coeditor_code BT4144
_journal_issue 11
_journal_name_full IUCrData
_journal_paper_doi 10.1107/S2414314623010209
_journal_volume 8
_journal_year 2023
_chemical_formula_iupac 'C20 H31 N3 S'
_chemical_formula_moiety 'C20 H31 N3 S'
_chemical_formula_sum 'C20 H31 N3 S'
_chemical_formula_weight 345.54
_chemical_name_common 'Fixolide 4-methylthiosemicarbazone'
_chemical_name_systematic
2-{1-[(6<i>R</i>,<i>S</i>)-3,5,5,6,8,8-Hexamethyl-5,6,7,8-tetrahydronaphthalen-2-yl]ethylidene}-<i>N</i>-methylhydrazinecarboamide
_space_group_crystal_system monoclinic
_space_group_IT_number 14
_space_group_name_Hall '-P 2ybc'
_space_group_name_H-M_alt 'P 1 21/c 1'
_atom_sites_solution_hydrogens geom
_atom_sites_solution_primary direct
_audit_creation_method SHELXL-2018/3
_cell_angle_alpha 90
_cell_angle_beta 94.907(14)
_cell_angle_gamma 90
_cell_formula_units_Z 4
_cell_length_a 5.867(3)
_cell_length_b 11.790(4)
_cell_length_c 27.983(9)
_cell_measurement_reflns_used 9284
_cell_measurement_temperature 100
_cell_measurement_theta_max 27.97
_cell_measurement_theta_min 2.26
_cell_volume 1928.5(13)
_computing_cell_refinement
;
SAINT (Bruker, 2015)
;
_computing_data_collection
;
APEX3 (Bruker, 2015)
;
_computing_data_reduction
;
SAINT (Bruker, 2015)
;
_computing_molecular_graphics
;
DIAMOND (Brandenburg, 2006), CrystalExplorer (Wolff <i>et al.</i>,
2012)
;
_computing_publication_material
;
WinGX (Farrugia, 2012), publCIF (Westrip, 2010) and
enCIFer (Allen <i>et al.</i>,
2004)
;
_computing_structure_refinement
;
<i>SHELXL2018/3</i> (Sheldrick, 2015<i>b</i>)
;
_computing_structure_solution
;
<i>SHELXT2014/5</i> (Sheldrick, 2015<i>a</i>)
;
_diffrn_ambient_temperature 100
_diffrn_measured_fraction_theta_full 0.999
_diffrn_measured_fraction_theta_max 0.998
_diffrn_measurement_device_type 'Bruker D8 Venture Photon 100 area detector diffractometer'
_diffrn_measurement_method '\f and \w scans'
_diffrn_radiation_probe x-ray
_diffrn_radiation_type MoK\a
_diffrn_radiation_wavelength 0.71073
_diffrn_reflns_av_R_equivalents 0.0916
_diffrn_reflns_av_unetI/netI 0.0719
_diffrn_reflns_limit_h_max 7
_diffrn_reflns_limit_h_min -7
_diffrn_reflns_limit_k_max 15
_diffrn_reflns_limit_k_min -15
_diffrn_reflns_limit_l_max 34
_diffrn_reflns_limit_l_min -37
_diffrn_reflns_number 31284
_diffrn_reflns_theta_full 25.242
_diffrn_reflns_theta_max 28.365
_diffrn_reflns_theta_min 2.262
_diffrn_source 'microfocus X-ray tube'
_exptl_absorpt_coefficient_mu 0.174
_exptl_absorpt_correction_T_max 0.7457
_exptl_absorpt_correction_T_min 0.6895
_exptl_absorpt_correction_type multi-scan
_exptl_absorpt_process_details
;
(SADABS; Krause <i>et al.</i>, 2015)
;
_exptl_crystal_colour colorless
_exptl_crystal_density_diffrn 1.190
_exptl_crystal_description block
_exptl_crystal_F_000 752
_exptl_crystal_size_max 0.211
_exptl_crystal_size_mid 0.203
_exptl_crystal_size_min 0.148
_refine_diff_density_max 0.699
_refine_diff_density_min -0.429
_refine_ls_extinction_method none
_refine_ls_goodness_of_fit_ref 1.060
_refine_ls_hydrogen_treatment constr
_refine_ls_matrix_type full
_refine_ls_number_parameters 243
_refine_ls_number_reflns 4822
_refine_ls_number_restraints 0
_refine_ls_restrained_S_all 1.060
_refine_ls_R_factor_all 0.1261
_refine_ls_R_factor_gt 0.0785
_refine_ls_shift/su_max 0.000
_refine_ls_shift/su_mean 0.000
_refine_ls_structure_factor_coef Fsqd
_refine_ls_weighting_details 'w=1/[\s^2^(Fo^2^)+(0.0692P)^2^+4.1581P] where P=(Fo^2^+2Fc^2^)/3'
_refine_ls_weighting_scheme calc
_refine_ls_wR_factor_gt 0.1771
_refine_ls_wR_factor_ref 0.2012
_reflns_number_gt 3250
_reflns_number_total 4822
_reflns_threshold_expression 'I > 2\s(I)'
_cod_data_source_file bt4144.cif
_cod_data_source_block I
_cod_original_cell_volume 1928.7(12)
_cod_original_sg_symbol_H-M 'P 21/c'
_cod_database_code 1570478
_shelx_space_group_comment
;
The symmetry employed for this shelxl refinement is uniquely defined
by the following loop, which should always be used as a source of
symmetry information in preference to the above space-group names.
They are only intended as comments.
;
_shelx_estimated_absorpt_t_min 0.964
_shelx_estimated_absorpt_t_max 0.975

loop_
_space_group_symop_operation_xyz
'x, y, z'
'-x, y+1/2, -z+1/2'
'-x, -y, -z'
'x, -y-1/2, z-1/2'

loop_
_atom_site_type_symbol
_atom_site_label
_atom_site_fract_x
_atom_site_fract_y
_atom_site_fract_z
_atom_site_U_iso_or_equiv
_atom_site_adp_type
_atom_site_calc_flag
_atom_site_occupancy
_atom_site_disorder_assembly
_atom_site_disorder_group
C C1 0.4228(6) 0.8742(3) 0.34890(11) 0.0297(7) Uani d 1 . .
H H1A 0.317178 0.837602 0.325720 0.044 Uiso calc 1 . .
H H1B 0.572363 0.874803 0.337439 0.044 Uiso calc 1 . .
H H1C 0.373714 0.950678 0.353735 0.044 Uiso calc 1 . .
C C2 0.2556(5) 0.8079(2) 0.42119(10) 0.0201(6) Uani d 1 . .
C C3 0.5694(5) 0.6639(2) 0.51451(10) 0.0189(6) Uani d 1 . .
C C4 0.7938(5) 0.6024(3) 0.52273(11) 0.0246(7) Uani d 1 . .
H H4A 0.767666 0.527218 0.534209 0.037 Uiso calc 1 . .
H H4B 0.892159 0.642732 0.546098 0.037 Uiso calc 1 . .
H H4C 0.864955 0.598124 0.493142 0.037 Uiso calc 1 . .
C C5 0.4408(5) 0.6874(2) 0.55703(10) 0.0174(6) Uani d 1 . .
C C6 0.3814(5) 0.5991(2) 0.58617(10) 0.0173(6) Uani d 1 . .
H H6 0.420807 0.525634 0.578021 0.021 Uiso calc 1 . .
C C7 0.2647(5) 0.6151(2) 0.62739(10) 0.0161(6) Uani d 1 . .
C C8 0.2060(5) 0.5121(2) 0.65701(10) 0.0198(6) Uani d 1 . .
C C9A 0.1338(12) 0.5514(4) 0.7065(2) 0.0204(15) Uani d 0.667(13) A 1
H H9A1 0.067164 0.487592 0.722261 0.025 Uiso calc 0.667(13) A 1
H H9A2 0.269015 0.575048 0.726400 0.025 Uiso calc 0.667(13) A 1
C C10A -0.0367(13) 0.6481(4) 0.7029(2) 0.0188(13) Uani d 0.667(13) A 1
H H10A -0.165910 0.626313 0.680229 0.023 Uiso calc 0.667(13) A 1
C C9B 0.018(2) 0.5468(8) 0.6880(4) 0.022(3) Uani d 0.333(13) A 2
H H9B1 -0.011379 0.484838 0.709389 0.026 Uiso calc 0.333(13) A 2
H H9B2 -0.121129 0.560822 0.667565 0.026 Uiso calc 0.333(13) A 2
C C10B 0.079(3) 0.6527(9) 0.7176(4) 0.021(3) Uani d 0.333(13) A 2
H H10B 0.227432 0.644511 0.736163 0.025 Uiso calc 0.333(13) A 2
C C18 -0.1252(7) 0.6661(3) 0.75207(12) 0.0351(9) Uani d 1 . .
H H18A -0.233592 0.727213 0.750333 0.053 Uiso calc 0.667(13) A 1
H H18B -0.198066 0.597947 0.761783 0.053 Uiso calc 0.667(13) A 1
H H18C 0.000513 0.684304 0.775024 0.053 Uiso calc 0.667(13) A 1
H H18D -0.098157 0.731769 0.772011 0.053 Uiso calc 0.333(13) A 2
H H18E -0.267837 0.674553 0.732900 0.053 Uiso calc 0.333(13) A 2
H H18F -0.131339 0.599834 0.771876 0.053 Uiso calc 0.333(13) A 2
C C11 0.0770(5) 0.7569(2) 0.68317(10) 0.0206(6) Uani d 1 . .
C C12 0.2048(5) 0.7260(2) 0.63909(10) 0.0181(6) Uani d 1 . .
C C13 0.2671(5) 0.8150(2) 0.60974(10) 0.0211(6) Uani d 1 . .
H H13 0.226173 0.888377 0.617683 0.025 Uiso calc 1 . .
C C14 0.3863(5) 0.7999(2) 0.56956(11) 0.0208(6) Uani d 1 . .
C C15 0.4612(6) 0.9020(3) 0.54276(12) 0.0299(7) Uani d 1 . .
H H15A 0.574184 0.879635 0.521721 0.045 Uiso calc 1 . .
H H15B 0.525624 0.957293 0.565178 0.045 Uiso calc 1 . .
H H15C 0.331752 0.934086 0.524249 0.045 Uiso calc 1 . .
C C16 0.4184(6) 0.4431(3) 0.67218(16) 0.0464(11) Uani d 1 . .
H H16A 0.484691 0.415578 0.644208 0.070 Uiso calc 1 . .
H H16B 0.377618 0.380093 0.691427 0.070 Uiso calc 1 . .
H H16C 0.527303 0.490084 0.690511 0.070 Uiso calc 1 . .
C C17 0.0399(8) 0.4351(3) 0.62847(14) 0.0493(11) Uani d 1 . .
H H17A -0.096516 0.476586 0.618334 0.074 Uiso calc 1 . .
H H17B 0.001698 0.372212 0.648087 0.074 Uiso calc 1 . .
H H17C 0.108789 0.407383 0.600831 0.074 Uiso calc 1 . .
C C19 0.2376(7) 0.8235(4) 0.71795(14) 0.0469(11) Uani d 1 . .
H H19A 0.160960 0.842218 0.745876 0.070 Uiso calc 1 . .
H H19B 0.282993 0.891975 0.702797 0.070 Uiso calc 1 . .
H H19C 0.370519 0.778582 0.727203 0.070 Uiso calc 1 . .
C C20 -0.1305(6) 0.8300(4) 0.66802(14) 0.0421(10) Uani d 1 . .
H H20A -0.235503 0.787662 0.646723 0.063 Uiso calc 1 . .
H H20B -0.082284 0.896632 0.651908 0.063 Uiso calc 1 . .
H H20C -0.204601 0.851976 0.695883 0.063 Uiso calc 1 . .
N N1 0.4303(4) 0.8132(2) 0.39367(9) 0.0217(5) Uani d 1 . .
H H1 0.554520 0.778200 0.403201 0.026 Uiso calc 1 . .
N N2 0.2951(4) 0.7419(2) 0.46157(9) 0.0215(5) Uani d 1 . .
H H2 0.190095 0.733073 0.480892 0.026 Uiso calc 1 . .
N N3 0.5059(4) 0.6897(2) 0.47075(9) 0.0196(5) Uani d 1 . .
S S1 0.00559(14) 0.87428(7) 0.41079(3) 0.0293(2) Uani d 1 . .

loop_
_atom_site_aniso_label
_atom_site_aniso_U_11
_atom_site_aniso_U_22
_atom_site_aniso_U_33
_atom_site_aniso_U_12
_atom_site_aniso_U_13
_atom_site_aniso_U_23
C1 0.0322(18) 0.0341(18) 0.0226(15) 0.0026(15) 0.0019(13) 0.0073(14)
C2 0.0222(15) 0.0177(14) 0.0199(14) -0.0027(11) -0.0006(12) -0.0013(11)
C3 0.0199(15) 0.0181(13) 0.0190(14) -0.0023(11) 0.0039(11) 0.0011(11)
C4 0.0213(16) 0.0292(16) 0.0237(15) 0.0049(12) 0.0040(12) 0.0034(12)
C5 0.0164(14) 0.0200(14) 0.0161(13) -0.0018(11) 0.0022(11) -0.0005(11)
C6 0.0192(15) 0.0127(12) 0.0203(14) 0.0017(10) 0.0028(11) 0.0001(10)
C7 0.0161(14) 0.0136(12) 0.0182(13) 0.0002(10) -0.0006(11) 0.0024(10)
C8 0.0246(16) 0.0156(13) 0.0198(14) 0.0001(11) 0.0057(12) 0.0013(11)
C9A 0.029(3) 0.016(2) 0.016(3) -0.002(2) 0.005(2) -0.0001(18)
C10A 0.021(3) 0.023(2) 0.013(2) 0.005(2) 0.002(2) -0.0004(18)
C9B 0.026(7) 0.024(5) 0.015(5) -0.003(4) 0.001(5) -0.004(4)
C10B 0.019(6) 0.033(5) 0.011(5) 0.007(4) 0.001(4) 0.003(4)
C18 0.052(2) 0.0295(17) 0.0265(17) 0.0067(16) 0.0211(16) 0.0024(14)
C11 0.0246(16) 0.0169(13) 0.0207(14) 0.0022(12) 0.0040(12) -0.0011(11)
C12 0.0205(15) 0.0160(13) 0.0174(14) -0.0003(11) -0.0013(11) -0.0019(10)
C13 0.0270(16) 0.0141(13) 0.0223(15) 0.0009(11) 0.0020(12) 0.0004(11)
C14 0.0233(16) 0.0173(13) 0.0218(15) -0.0020(12) 0.0028(12) 0.0014(11)
C15 0.045(2) 0.0150(14) 0.0304(17) -0.0027(13) 0.0087(15) 0.0030(12)
C16 0.033(2) 0.037(2) 0.069(3) -0.0020(16) -0.0022(19) 0.035(2)
C17 0.063(3) 0.041(2) 0.040(2) -0.033(2) -0.0184(19) 0.0190(18)
C19 0.030(2) 0.070(3) 0.041(2) -0.0010(19) 0.0093(17) -0.035(2)
C20 0.029(2) 0.067(3) 0.0313(19) 0.0194(18) 0.0073(15) 0.0040(18)
N1 0.0247(14) 0.0228(13) 0.0179(12) 0.0035(10) 0.0030(10) 0.0038(10)
N2 0.0180(13) 0.0256(13) 0.0214(13) 0.0030(10) 0.0038(10) 0.0040(10)
N3 0.0180(13) 0.0214(12) 0.0193(12) 0.0002(10) 0.0009(10) 0.0022(10)
S1 0.0228(4) 0.0270(4) 0.0376(5) 0.0034(3) 0.0002(3) 0.0079(3)

loop_
_atom_type_symbol
_atom_type_description
_atom_type_scat_dispersion_real
_atom_type_scat_dispersion_imag
_atom_type_scat_source
C C 0.0033 0.0016 'International Tables Vol C Tables 4.2.6.8 and 6.1.1.4'
H H 0.0000 0.0000 'International Tables Vol C Tables 4.2.6.8 and 6.1.1.4'
N N 0.0061 0.0033 'International Tables Vol C Tables 4.2.6.8 and 6.1.1.4'
S S 0.1246 0.1234 'International Tables Vol C Tables 4.2.6.8 and 6.1.1.4'

loop_
_geom_angle_atom_site_label_1
_geom_angle_atom_site_label_2
_geom_angle_atom_site_label_3
_geom_angle_site_symmetry_1
_geom_angle_site_symmetry_3
_geom_angle
_geom_angle_publ_flag
N1 C1 H1A . . 109.5 ?
N1 C1 H1B . . 109.5 ?
H1A C1 H1B . . 109.5 ?
N1 C1 H1C . . 109.5 ?
H1A C1 H1C . . 109.5 ?
H1B C1 H1C . . 109.5 ?
N1 C2 N2 . . 114.6(3) ?
N1 C2 S1 . . 125.8(2) ?
N2 C2 S1 . . 119.6(2) ?
N3 C3 C5 . . 126.3(3) ?
N3 C3 C4 . . 116.0(3) ?
C5 C3 C4 . . 117.7(2) ?
C3 C4 H4A . . 109.5 ?
C3 C4 H4B . . 109.5 ?
H4A C4 H4B . . 109.5 ?
C3 C4 H4C . . 109.5 ?
H4A C4 H4C . . 109.5 ?
H4B C4 H4C . . 109.5 ?
C6 C5 C14 . . 119.0(2) ?
C6 C5 C3 . . 120.0(2) ?
C14 C5 C3 . . 120.9(2) ?
C5 C6 C7 . . 123.2(3) ?
C5 C6 H6 . . 118.4 ?
C7 C6 H6 . . 118.4 ?
C12 C7 C6 . . 117.9(2) ?
C12 C7 C8 . . 122.9(2) ?
C6 C7 C8 . . 119.2(2) ?
C17 C8 C9B . . 89.8(6) ?
C17 C8 C16 . . 107.6(3) ?
C9B C8 C16 . . 127.2(6) ?
C17 C8 C7 . . 110.9(3) ?
C9B C8 C7 . . 107.7(4) ?
C16 C8 C7 . . 111.1(3) ?
C17 C8 C9A . . 116.0(4) ?
C16 C8 C9A . . 101.0(4) ?
C7 C8 C9A . . 109.8(3) ?
C10A C9A C8 . . 113.1(5) ?
C10A C9A H9A1 . . 109.0 ?
C8 C9A H9A1 . . 109.0 ?
C10A C9A H9A2 . . 109.0 ?
C8 C9A H9A2 . . 109.0 ?
H9A1 C9A H9A2 . . 107.8 ?
C9A C10A C18 . . 108.5(5) ?
C9A C10A C11 . . 110.0(5) ?
C18 C10A C11 . . 113.1(4) ?
C9A C10A H10A . . 108.4 ?
C18 C10A H10A . . 108.4 ?
C11 C10A H10A . . 108.4 ?
C8 C9B C10B . . 112.6(11) ?
C8 C9B H9B1 . . 109.1 ?
C10B C9B H9B1 . . 109.1 ?
C8 C9B H9B2 . . 109.1 ?
C10B C9B H9B2 . . 109.1 ?
H9B1 C9B H9B2 . . 107.8 ?
C9B C10B C11 . . 108.7(10) ?
C9B C10B C18 . . 104.7(10) ?
C11 C10B C18 . . 109.0(7) ?
C9B C10B H10B . . 111.4 ?
C11 C10B H10B . . 111.4 ?
C18 C10B H10B . . 111.4 ?
C10A C18 H18A . . 109.5 ?
C10A C18 H18B . . 109.5 ?
H18A C18 H18B . . 109.5 ?
C10A C18 H18C . . 109.5 ?
H18A C18 H18C . . 109.5 ?
H18B C18 H18C . . 109.5 ?
C10B C18 H18D . . 109.5 ?
C10B C18 H18E . . 109.5 ?
H18D C18 H18E . . 109.5 ?
C10B C18 H18F . . 109.5 ?
H18D C18 H18F . . 109.5 ?
H18E C18 H18F . . 109.5 ?
C19 C11 C20 . . 108.9(3) ?
C19 C11 C12 . . 108.6(3) ?
C20 C11 C12 . . 110.1(3) ?
C19 C11 C10B . . 92.3(6) ?
C20 C11 C10B . . 125.6(6) ?
C12 C11 C10B . . 109.2(4) ?
C19 C11 C10A . . 117.3(4) ?
C20 C11 C10A . . 102.0(4) ?
C12 C11 C10A . . 109.8(3) ?
C7 C12 C13 . . 118.6(3) ?
C7 C12 C11 . . 123.9(2) ?
C13 C12 C11 . . 117.5(2) ?
C14 C13 C12 . . 123.7(3) ?
C14 C13 H13 . . 118.1 ?
C12 C13 H13 . . 118.1 ?
C13 C14 C5 . . 117.5(3) ?
C13 C14 C15 . . 119.5(3) ?
C5 C14 C15 . . 123.0(3) ?
C14 C15 H15A . . 109.5 ?
C14 C15 H15B . . 109.5 ?
H15A C15 H15B . . 109.5 ?
C14 C15 H15C . . 109.5 ?
H15A C15 H15C . . 109.5 ?
H15B C15 H15C . . 109.5 ?
C8 C16 H16A . . 109.5 ?
C8 C16 H16B . . 109.5 ?
H16A C16 H16B . . 109.5 ?
C8 C16 H16C . . 109.5 ?
H16A C16 H16C . . 109.5 ?
H16B C16 H16C . . 109.5 ?
C8 C17 H17A . . 109.5 ?
C8 C17 H17B . . 109.5 ?
H17A C17 H17B . . 109.5 ?
C8 C17 H17C . . 109.5 ?
H17A C17 H17C . . 109.5 ?
H17B C17 H17C . . 109.5 ?
C11 C19 H19A . . 109.5 ?
C11 C19 H19B . . 109.5 ?
H19A C19 H19B . . 109.5 ?
C11 C19 H19C . . 109.5 ?
H19A C19 H19C . . 109.5 ?
H19B C19 H19C . . 109.5 ?
C11 C20 H20A . . 109.5 ?
C11 C20 H20B . . 109.5 ?
H20A C20 H20B . . 109.5 ?
C11 C20 H20C . . 109.5 ?
H20A C20 H20C . . 109.5 ?
H20B C20 H20C . . 109.5 ?
C2 N1 C1 . . 123.8(3) ?
C2 N1 H1 . . 118.1 ?
C1 N1 H1 . . 118.1 ?
C2 N2 N3 . . 119.3(2) ?
C2 N2 H2 . . 120.4 ?
N3 N2 H2 . . 120.4 ?
C3 N3 N2 . . 117.6(2) ?

loop_
_geom_bond_atom_site_label_1
_geom_bond_atom_site_label_2
_geom_bond_site_symmetry_2
_geom_bond_distance
_geom_bond_publ_flag
C1 N1 . 1.442(4) ?
C1 H1A . 0.9600 ?
C1 H1B . 0.9600 ?
C1 H1C . 0.9600 ?
C2 N1 . 1.335(4) ?
C2 N2 . 1.376(4) ?
C2 S1 . 1.666(3) ?
C3 N3 . 1.286(4) ?
C3 C5 . 1.489(4) ?
C3 C4 . 1.503(4) ?
C4 H4A . 0.9600 ?
C4 H4B . 0.9600 ?
C4 H4C . 0.9600 ?
C5 C6 . 1.385(4) ?
C5 C14 . 1.416(4) ?
C6 C7 . 1.403(4) ?
C6 H6 . 0.9300 ?
C7 C12 . 1.400(4) ?
C7 C8 . 1.526(4) ?
C8 C17 . 1.510(5) ?
C8 C9B . 1.515(10) ?
C8 C16 . 1.518(5) ?
C8 C9A . 1.554(5) ?
C9A C10A . 1.515(9) ?
C9A H9A1 . 0.9700 ?
C9A H9A2 . 0.9700 ?
C10A C18 . 1.527(5) ?
C10A C11 . 1.568(6) ?
C10A H10A . 0.9800 ?
C9B C10B . 1.524(19) ?
C9B H9B1 . 0.9700 ?
C9B H9B2 . 0.9700 ?
C10B C11 . 1.560(10) ?
C10B C18 . 1.609(11) ?
C10B H10B . 0.9800 ?
C18 H18A . 0.9600 ?
C18 H18B . 0.9600 ?
C18 H18C . 0.9600 ?
C18 H18D . 0.9600 ?
C18 H18E . 0.9600 ?
C18 H18F . 0.9600 ?
C11 C19 . 1.515(5) ?
C11 C20 . 1.523(5) ?
C11 C12 . 1.541(4) ?
C12 C13 . 1.400(4) ?
C13 C14 . 1.386(4) ?
C13 H13 . 0.9300 ?
C14 C15 . 1.503(4) ?
C15 H15A . 0.9600 ?
C15 H15B . 0.9600 ?
C15 H15C . 0.9600 ?
C16 H16A . 0.9600 ?
C16 H16B . 0.9600 ?
C16 H16C . 0.9600 ?
C17 H17A . 0.9600 ?
C17 H17B . 0.9600 ?
C17 H17C . 0.9600 ?
C19 H19A . 0.9600 ?
C19 H19B . 0.9600 ?
C19 H19C . 0.9600 ?
C20 H20A . 0.9600 ?
C20 H20B . 0.9600 ?
C20 H20C . 0.9600 ?
N1 H1 . 0.8600 ?
N2 N3 . 1.386(3) ?
N2 H2 . 0.8600 ?

loop_
_geom_hbond_atom_site_label_D
_geom_hbond_atom_site_label_H
_geom_hbond_atom_site_label_A
_geom_hbond_site_symmetry_A
_geom_hbond_distance_DH
_geom_hbond_distance_HA
_geom_hbond_distance_DA
_geom_hbond_angle_DHA
_geom_hbond_publ_flag
N1 H1 S1 1_655 0.86 2.87 3.445(3) 125.8 yes

loop_
_geom_torsion_atom_site_label_1
_geom_torsion_atom_site_label_2
_geom_torsion_atom_site_label_3
_geom_torsion_atom_site_label_4
_geom_torsion_site_symmetry_1
_geom_torsion_site_symmetry_2
_geom_torsion_site_symmetry_3
_geom_torsion_site_symmetry_4
_geom_torsion
_geom_torsion_publ_flag
N3 C3 C5 C6 . . . . 122.5(3) ?
C4 C3 C5 C6 . . . . -56.4(4) ?
N3 C3 C5 C14 . . . . -60.3(4) ?
C4 C3 C5 C14 . . . . 120.7(3) ?
C14 C5 C6 C7 . . . . 1.4(4) ?
C3 C5 C6 C7 . . . . 178.6(3) ?
C5 C6 C7 C12 . . . . 0.5(4) ?
C5 C6 C7 C8 . . . . 179.7(3) ?
C12 C7 C8 C17 . . . . 114.7(4) ?
C6 C7 C8 C17 . . . . -64.4(4) ?
C12 C7 C8 C9B . . . . 17.9(7) ?
C6 C7 C8 C9B . . . . -161.3(7) ?
C12 C7 C8 C16 . . . . -125.6(3) ?
C6 C7 C8 C16 . . . . 55.2(4) ?
C12 C7 C8 C9A . . . . -14.8(5) ?
C6 C7 C8 C9A . . . . 166.0(4) ?
C17 C8 C9A C10A . . . . -79.7(6) ?
C16 C8 C9A C10A . . . . 164.3(5) ?
C7 C8 C9A C10A . . . . 47.0(7) ?
C8 C9A C10A C18 . . . . 170.6(4) ?
C8 C9A C10A C11 . . . . -65.3(7) ?
C17 C8 C9B C10B . . . . -165.1(10) ?
C16 C8 C9B C10B . . . . 82.6(10) ?
C7 C8 C9B C10B . . . . -53.2(12) ?
C8 C9B C10B C11 . . . . 70.2(14) ?
C8 C9B C10B C18 . . . . -173.3(6) ?
C9B C10B C11 C19 . . . . -156.1(10) ?
C18 C10B C11 C19 . . . . 90.3(8) ?
C9B C10B C11 C20 . . . . 88.6(9) ?
C18 C10B C11 C20 . . . . -25.0(12) ?
C9B C10B C11 C12 . . . . -45.5(12) ?
C18 C10B C11 C12 . . . . -159.1(6) ?
C9A C10A C11 C19 . . . . -77.6(5) ?
C18 C10A C11 C19 . . . . 43.8(6) ?
C9A C10A C11 C20 . . . . 163.7(5) ?
C18 C10A C11 C20 . . . . -74.9(5) ?
C9A C10A C11 C12 . . . . 47.0(6) ?
C18 C10A C11 C12 . . . . 168.4(4) ?
C6 C7 C12 C13 . . . . -1.0(4) ?
C8 C7 C12 C13 . . . . 179.8(3) ?
C6 C7 C12 C11 . . . . -179.9(3) ?
C8 C7 C12 C11 . . . . 0.9(4) ?
C19 C11 C12 C7 . . . . 112.6(3) ?
C20 C11 C12 C7 . . . . -128.3(3) ?
C10B C11 C12 C7 . . . . 13.2(7) ?
C10A C11 C12 C7 . . . . -16.9(5) ?
C19 C11 C12 C13 . . . . -66.3(4) ?
C20 C11 C12 C13 . . . . 52.8(4) ?
C10B C11 C12 C13 . . . . -165.6(7) ?
C10A C11 C12 C13 . . . . 164.3(4) ?
C7 C12 C13 C14 . . . . -0.2(5) ?
C11 C12 C13 C14 . . . . 178.7(3) ?
C12 C13 C14 C5 . . . . 2.0(5) ?
C12 C13 C14 C15 . . . . -175.1(3) ?
C6 C5 C14 C13 . . . . -2.5(4) ?
C3 C5 C14 C13 . . . . -179.7(3) ?
C6 C5 C14 C15 . . . . 174.5(3) ?
C3 C5 C14 C15 . . . . -2.6(5) ?
N2 C2 N1 C1 . . . . 177.7(3) ?
S1 C2 N1 C1 . . . . -3.1(4) ?
N1 C2 N2 N3 . . . . 1.2(4) ?
S1 C2 N2 N3 . . . . -178.1(2) ?
C5 C3 N3 N2 . . . . -1.8(4) ?
C4 C3 N3 N2 . . . . 177.2(2) ?
C2 N2 N3 C3 . . . . 155.7(3) ?
